data_7030969
loop_
_publ_author_name
'Kriegel, Benjamin M.'
'Bergman, Robert G.'
'Arnold, John'

_publ_section_title
;
 Generation of low-valent tantalum species by reversible C-H activation in
 a cyclometallated tantalum hydride complex.
;
_journal_issue 26
_journal_name_full 'Dalton transactions (Cambridge, England : 2003)'
_journal_page_first 10046
_journal_page_last 10056
_journal_paper_doi 10.1039/c4dt00923a
_journal_volume 43
_journal_year 2014
_chemical_formula_sum 'C37 H55 N3 Ta'
_chemical_formula_weight 722.79
_chemical_name_common bmkxr11
_chemical_name_systematic
; 
 ? 
;
_space_group_IT_number 2
_symmetry_cell_setting triclinic
_symmetry_space_group_name_Hall '-P 1'
_symmetry_space_group_name_H-M 'P -1'
_atom_sites_solution_hydrogens geom
_atom_sites_solution_primary direct
_atom_sites_solution_secondary difmap
_audit_creation_method SHELXL-97
_cell_angle_alpha 74.765(2)
_cell_angle_beta 84.576(2)
_cell_angle_gamma 73.290(2)
_cell_formula_units_Z 2
_cell_length_a 9.0824(5)
_cell_length_b 11.2781(6)
_cell_length_c 18.1047(9)
_cell_measurement_reflns_used 9978
_cell_measurement_temperature 100(2)
_cell_measurement_theta_max 25.38
_cell_measurement_theta_min 2.33
_cell_volume 1713.41(16)
_computing_cell_refinement 'Bruker APEX2'
_computing_data_collection 'Bruker APEX2'
_computing_data_reduction 'Bruker APEX2'
_computing_molecular_graphics ORTEP-32
_computing_publication_material WinGX
_computing_structure_refinement SHELXL-97
_computing_structure_solution SIR-97
_diffrn_ambient_temperature 100(2)
_diffrn_detector_area_resol_mean 8.366
_diffrn_measured_fraction_theta_full 0.999
_diffrn_measured_fraction_theta_max 0.997
_diffrn_measurement_device_type 'Bruker APEX-II CCD'
_diffrn_measurement_method 'phi and omega scans'
_diffrn_radiation_monochromator 'QUAZAR multilayer mirrors'
_diffrn_radiation_source 'microfocus sealed tube'
_diffrn_radiation_type MoK\a
_diffrn_radiation_wavelength 0.71073
_diffrn_reflns_av_R_equivalents 0.0302
_diffrn_reflns_av_sigmaI/netI 0.0249
_diffrn_reflns_limit_h_max 10
_diffrn_reflns_limit_h_min -10
_diffrn_reflns_limit_k_max 13
_diffrn_reflns_limit_k_min -13
_diffrn_reflns_limit_l_max 21
_diffrn_reflns_limit_l_min -21
_diffrn_reflns_number 31904
_diffrn_reflns_theta_full 25.00
_diffrn_reflns_theta_max 25.41
_diffrn_reflns_theta_min 1.95
_exptl_absorpt_coefficient_mu 3.235
_exptl_absorpt_correction_T_max 0.8815
_exptl_absorpt_correction_T_min 0.7818
_exptl_absorpt_correction_type multi-scan
_exptl_absorpt_process_details SADABS
_exptl_crystal_colour yellow
_exptl_crystal_density_diffrn 1.401
_exptl_crystal_density_method 'not measured'
_exptl_crystal_description prism
_exptl_crystal_F_000 742
_exptl_crystal_size_max 0.08
_exptl_crystal_size_mid 0.04
_exptl_crystal_size_min 0.04
_refine_diff_density_max 1.759
_refine_diff_density_min -0.780
_refine_diff_density_rms 0.078
_refine_ls_extinction_method none
_refine_ls_goodness_of_fit_ref 1.064
_refine_ls_hydrogen_treatment constr
_refine_ls_matrix_type full
_refine_ls_number_parameters 383
_refine_ls_number_reflns 6289
_refine_ls_number_restraints 0
_refine_ls_restrained_S_all 1.064
_refine_ls_R_factor_all 0.0208
_refine_ls_R_factor_gt 0.0184
_refine_ls_shift/su_max 0.002
_refine_ls_shift/su_mean 0.000
_refine_ls_structure_factor_coef Fsqd
_refine_ls_weighting_details 'calc w=1/[\s^2^(Fo^2^)+(0.0159P)^2^+1.7396P] where P=(Fo^2^+2Fc^2^)/3'
_refine_ls_weighting_scheme calc
_refine_ls_wR_factor_gt 0.0401
_refine_ls_wR_factor_ref 0.0409
_reflns_number_gt 5933
_reflns_number_total 6289
_reflns_threshold_expression >2sigma(I)
_cod_data_source_file c4dt00923a2.cif
_cod_data_source_block shelxl
_cod_depositor_comments
;
The following automatic conversions were performed:

'_symmetry_cell_setting' value 'Triclinic' changed to 'triclinic'
according to
/usr/data/users/saulius/crontab/automatic-downloads/rss-feeds/RSC/lib/dictionaries/cif_core.dic
dictionary named 'cif_core.dic' version 2.4.2 from 2011-04-26.

Automatic conversion script
Id: cif_fix_values 2281 2013-09-26 08:29:07Z andrius 

 Adding full bibliography for 7030967--7030969.cif.
;
_cod_original_sg_symbol_H-M P-1
_cod_database_code 7030969

loop_
_symmetry_equiv_pos_as_xyz
'x, y, z'
'-x, -y, -z'

loop_
_atom_site_label
_atom_site_type_symbol
_atom_site_fract_x
_atom_site_fract_y
_atom_site_fract_z
_atom_site_U_iso_or_equiv
_atom_site_adp_type
_atom_site_occupancy
_atom_site_symmetry_multiplicity
_atom_site_calc_flag
_atom_site_refinement_flags
C1 C 0.4320(3) 0.3516(2) 0.64912(14) 0.0130(5) Uani 1 1 d .
C2 C 0.3522(3) 0.3355(3) 0.58289(15) 0.0192(6) Uani 1 1 d .
H2A H 0.4292 0.3103 0.5441 0.029 Uiso 1 1 calc R
H2B H 0.2782 0.4166 0.5599 0.029 Uiso 1 1 calc R
H2C H 0.2982 0.2694 0.6023 0.029 Uiso 1 1 calc R
C3 C 0.3113(3) 0.3876(3) 0.71082(16) 0.0236(7) Uani 1 1 d .
H3A H 0.2579 0.3209 0.7290 0.035 Uiso 1 1 calc R
H3B H 0.2368 0.4691 0.6890 0.035 Uiso 1 1 calc R
H3C H 0.3624 0.3960 0.7538 0.035 Uiso 1 1 calc R
C4 C 0.5138(3) 0.4563(2) 0.61975(17) 0.0211(6) Uani 1 1 d .
H4A H 0.5673 0.4642 0.6620 0.032 Uiso 1 1 calc R
H4B H 0.4381 0.5376 0.5990 0.032 Uiso 1 1 calc R
H4C H 0.5886 0.4342 0.5794 0.032 Uiso 1 1 calc R
C5 C 0.9128(3) -0.1959(2) 0.78179(13) 0.0100(5) Uani 1 1 d .
C6 C 1.0251(3) -0.1275(2) 0.76538(14) 0.0115(5) Uani 1 1 d .
H6 H 1.1281 -0.1790 0.7734 0.014 Uiso 1 1 calc R
C7 C 1.0089(3) 0.0024(2) 0.73955(13) 0.0102(5) Uani 1 1 d .
C8 C 0.9764(3) -0.3395(2) 0.80224(16) 0.0177(6) Uani 1 1 d .
H8A H 0.8918 -0.3792 0.8074 0.027 Uiso 1 1 calc R
H8B H 1.0304 -0.3671 0.8508 0.027 Uiso 1 1 calc R
H8C H 1.0482 -0.3655 0.7618 0.027 Uiso 1 1 calc R
C9 C 1.1542(3) 0.0435(2) 0.73424(15) 0.0157(6) Uani 1 1 d .
H9A H 1.1677 0.0930 0.6820 0.024 Uiso 1 1 calc R
H9B H 1.2423 -0.0322 0.7469 0.024 Uiso 1 1 calc R
H9C H 1.1470 0.0964 0.7703 0.024 Uiso 1 1 calc R
C10 C 0.6557(3) -0.2158(2) 0.79850(14) 0.0101(5) Uani 1 1 d .
C11 C 0.6227(3) -0.2746(2) 0.87453(14) 0.0121(5) Uani 1 1 d .
C12 C 0.5051(3) -0.3358(2) 0.88659(15) 0.0167(6) Uani 1 1 d .
H12 H 0.4783 -0.3740 0.9375 0.020 Uiso 1 1 calc R
C13 C 0.4274(3) -0.3419(2) 0.82667(16) 0.0179(6) Uani 1 1 d .
H13 H 0.3476 -0.3834 0.8365 0.021 Uiso 1 1 calc R
C14 C 0.4653(3) -0.2876(2) 0.75178(15) 0.0161(6) Uani 1 1 d .
H14 H 0.4136 -0.2948 0.7106 0.019 Uiso 1 1 calc R
C15 C 0.5784(3) -0.2226(2) 0.73632(14) 0.0107(5) Uani 1 1 d .
C16 C 0.6207(3) -0.1575(2) 0.65592(14) 0.0129(5) Uani 1 1 d .
H16 H 0.7351 -0.1867 0.6502 0.015 Uiso 1 1 calc R
C17 C 0.5762(3) -0.0116(2) 0.64629(14) 0.0113(5) Uani 1 1 d .
H17A H 0.4625 0.0185 0.6449 0.014 Uiso 1 1 calc R
H17B H 0.6147 0.0260 0.5951 0.014 Uiso 1 1 calc R
C18 C 0.5523(3) -0.1917(3) 0.59312(15) 0.0199(6) Uani 1 1 d .
H18A H 0.5845 -0.2846 0.6000 0.030 Uiso 1 1 calc R
H18B H 0.5888 -0.1504 0.5430 0.030 Uiso 1 1 calc R
H18C H 0.4399 -0.1620 0.5961 0.030 Uiso 1 1 calc R
C19 C 0.7103(3) -0.2794(2) 0.94316(14) 0.0170(6) Uani 1 1 d .
H19 H 0.7919 -0.2344 0.9242 0.020 Uiso 1 1 calc R
C20 C 0.7891(3) -0.4180(3) 0.98492(16) 0.0264(7) Uani 1 1 d .
H20A H 0.7107 -0.4619 1.0076 0.040 Uiso 1 1 calc R
H20B H 0.8535 -0.4182 1.0254 0.040 Uiso 1 1 calc R
H20C H 0.8533 -0.4623 0.9484 0.040 Uiso 1 1 calc R
C21 C 0.6084(4) -0.2143(3) 1.00150(16) 0.0259(7) Uani 1 1 d .
H21A H 0.5570 -0.1255 0.9762 0.039 Uiso 1 1 calc R
H21B H 0.6720 -0.2157 1.0427 0.039 Uiso 1 1 calc R
H21C H 0.5310 -0.2598 1.0230 0.039 Uiso 1 1 calc R
C22 C 0.8870(3) 0.2222(2) 0.68543(13) 0.0087(5) Uani 1 1 d .
C23 C 0.9115(3) 0.2593(2) 0.60591(14) 0.0103(5) Uani 1 1 d .
C24 C 0.9203(3) 0.3833(2) 0.57344(14) 0.0126(5) Uani 1 1 d .
H24 H 0.9377 0.4095 0.5198 0.015 Uiso 1 1 calc R
C25 C 0.9040(3) 0.4693(2) 0.61796(14) 0.0141(5) Uani 1 1 d .
H25 H 0.9076 0.5544 0.5948 0.017 Uiso 1 1 calc R
C26 C 0.8827(3) 0.4306(2) 0.69607(14) 0.0137(5) Uani 1 1 d .
H26 H 0.8725 0.4898 0.7264 0.016 Uiso 1 1 calc R
C27 C 0.8756(3) 0.3068(2) 0.73156(14) 0.0109(5) Uani 1 1 d .
C28 C 0.8549(3) 0.2686(2) 0.81818(14) 0.0137(5) Uani 1 1 d .
H28 H 0.8603 0.1756 0.8335 0.016 Uiso 1 1 calc R
C29 C 0.9827(3) 0.2885(3) 0.85975(15) 0.0190(6) Uani 1 1 d .
H29A H 1.0830 0.2388 0.8446 0.029 Uiso 1 1 calc R
H29B H 0.9673 0.2602 0.9152 0.029 Uiso 1 1 calc R
H29C H 0.9791 0.3794 0.8460 0.029 Uiso 1 1 calc R
C30 C 0.6978(3) 0.3420(3) 0.84378(16) 0.0243(7) Uani 1 1 d .
H30A H 0.6892 0.4338 0.8288 0.036 Uiso 1 1 calc R
H30B H 0.6866 0.3143 0.8995 0.036 Uiso 1 1 calc R
H30C H 0.6167 0.3251 0.8194 0.036 Uiso 1 1 calc R
C31 C 0.9289(3) 0.1689(2) 0.55374(13) 0.0121(5) Uani 1 1 d .
H31 H 0.9147 0.0861 0.5860 0.015 Uiso 1 1 calc R
C32 C 1.0892(3) 0.1419(3) 0.51628(16) 0.0206(6) Uani 1 1 d .
H32A H 1.1073 0.2223 0.4857 0.031 Uiso 1 1 calc R
H32B H 1.0963 0.0843 0.4831 0.031 Uiso 1 1 calc R
H32C H 1.1667 0.1018 0.5561 0.031 Uiso 1 1 calc R
C33 C 0.8062(3) 0.2220(3) 0.49214(15) 0.0219(6) Uani 1 1 d .
H33A H 0.8195 0.3023 0.4588 0.033 Uiso 1 1 calc R
H33B H 0.7038 0.2377 0.5166 0.033 Uiso 1 1 calc R
H33C H 0.8166 0.1600 0.4615 0.033 Uiso 1 1 calc R
C34 C 0.5186(3) 0.0643(2) 0.83484(14) 0.0156(6) Uani 1 1 d .
H34A H 0.4525 0.1497 0.8355 0.023 Uiso 1 1 calc R
H34B H 0.5898 0.0338 0.8775 0.023 Uiso 1 1 calc R
H34C H 0.4549 0.0056 0.8400 0.023 Uiso 1 1 calc R
C35 C 0.9418(4) -0.0393(3) 0.94559(16) 0.0250(7) Uani 1 1 d .
H35 H 0.9015 -0.0663 0.9083 0.030 Uiso 1 1 calc R
C36 C 0.8435(4) 0.0202(3) 0.99618(16) 0.0258(7) Uani 1 1 d .
H36 H 0.7357 0.0342 0.9935 0.031 Uiso 1 1 calc R
C37 C 0.9018(4) 0.0594(3) 1.05070(16) 0.0240(7) Uani 1 1 d .
H37 H 0.8341 0.1001 1.0855 0.029 Uiso 1 1 calc R
N1 N 0.5415(2) 0.23135(19) 0.68245(11) 0.0104(4) Uani 1 1 d .
N2 N 0.7643(2) -0.13941(18) 0.77984(11) 0.0091(4) Uani 1 1 d .
N3 N 0.8726(2) 0.09337(18) 0.71977(11) 0.0086(4) Uani 1 1 d .
Ta1 Ta 0.648385(11) 0.072909(9) 0.727392(5) 0.00743(4) Uani 1 1 d .

loop_
_atom_site_aniso_label
_atom_site_aniso_U_11
_atom_site_aniso_U_22
_atom_site_aniso_U_33
_atom_site_aniso_U_23
_atom_site_aniso_U_13
_atom_site_aniso_U_12
C1 0.0088(13) 0.0105(12) 0.0174(13) -0.0019(10) -0.0031(10) 0.0002(10)
C2 0.0157(15) 0.0166(14) 0.0235(15) -0.0018(11) -0.0077(11) -0.0022(11)
C3 0.0173(16) 0.0182(14) 0.0269(16) -0.0048(12) 0.0012(12) 0.0070(12)
C4 0.0171(15) 0.0113(13) 0.0328(16) -0.0001(12) -0.0072(12) -0.0035(11)
C5 0.0121(14) 0.0096(12) 0.0088(12) -0.0038(9) 0.0007(10) -0.0029(10)
C6 0.0059(13) 0.0131(13) 0.0147(13) -0.0049(10) 0.0003(10) 0.0002(10)
C7 0.0090(13) 0.0125(12) 0.0088(12) -0.0036(10) 0.0017(10) -0.0024(10)
C8 0.0136(14) 0.0104(13) 0.0281(15) -0.0046(11) 0.0004(12) -0.0020(11)
C9 0.0099(14) 0.0131(13) 0.0224(14) -0.0014(11) -0.0025(11) -0.0027(11)
C10 0.0064(13) 0.0058(11) 0.0176(13) -0.0043(10) 0.0004(10) -0.0001(10)
C11 0.0091(13) 0.0079(12) 0.0178(13) -0.0046(10) 0.0012(10) 0.0009(10)
C12 0.0130(14) 0.0126(13) 0.0198(14) 0.0019(11) 0.0035(11) -0.0026(11)
C13 0.0095(14) 0.0107(13) 0.0317(16) -0.0005(11) 0.0002(12) -0.0044(11)
C14 0.0112(14) 0.0118(13) 0.0248(15) -0.0049(11) -0.0036(11) -0.0010(11)
C15 0.0078(13) 0.0063(11) 0.0170(13) -0.0043(10) 0.0004(10) 0.0006(10)
C16 0.0112(14) 0.0137(13) 0.0163(13) -0.0084(10) 0.0004(10) -0.0032(11)
C17 0.0094(13) 0.0124(12) 0.0127(12) -0.0026(10) -0.0019(10) -0.0042(10)
C18 0.0214(16) 0.0213(15) 0.0209(14) -0.0092(12) -0.0019(12) -0.0079(12)
C19 0.0187(15) 0.0204(14) 0.0125(13) -0.0016(11) 0.0022(11) -0.0095(12)
C20 0.0251(17) 0.0300(17) 0.0190(15) -0.0013(12) -0.0065(12) -0.0020(13)
C21 0.0332(18) 0.0255(16) 0.0188(15) -0.0076(12) 0.0077(13) -0.0084(14)
C22 0.0036(12) 0.0076(12) 0.0139(12) -0.0003(9) 0.0001(9) -0.0023(10)
C23 0.0049(12) 0.0127(12) 0.0127(12) -0.0035(10) -0.0009(10) -0.0008(10)
C24 0.0089(13) 0.0147(13) 0.0125(12) -0.0013(10) 0.0010(10) -0.0032(10)
C25 0.0118(14) 0.0083(12) 0.0205(14) 0.0013(10) -0.0006(11) -0.0042(10)
C26 0.0128(14) 0.0120(13) 0.0182(13) -0.0065(10) -0.0003(11) -0.0038(11)
C27 0.0088(13) 0.0115(12) 0.0125(12) -0.0015(10) -0.0008(10) -0.0041(10)
C28 0.0181(15) 0.0103(12) 0.0132(13) -0.0025(10) 0.0010(11) -0.0055(11)
C29 0.0248(16) 0.0173(14) 0.0159(14) -0.0028(11) -0.0046(11) -0.0069(12)
C30 0.0230(17) 0.0293(16) 0.0200(15) -0.0095(12) 0.0045(12) -0.0047(13)
C31 0.0135(14) 0.0131(12) 0.0099(12) -0.0020(10) -0.0002(10) -0.0047(11)
C32 0.0180(15) 0.0218(15) 0.0242(15) -0.0125(12) 0.0039(12) -0.0041(12)
C33 0.0225(16) 0.0255(15) 0.0200(14) -0.0100(12) -0.0050(12) -0.0049(13)
C34 0.0166(15) 0.0135(13) 0.0162(13) -0.0045(10) 0.0021(11) -0.0033(11)
C35 0.040(2) 0.0200(15) 0.0177(14) -0.0003(12) -0.0089(13) -0.0145(14)
C36 0.0248(17) 0.0235(15) 0.0269(16) 0.0037(13) -0.0056(13) -0.0108(13)
C37 0.0333(19) 0.0170(14) 0.0180(14) -0.0010(11) 0.0017(13) -0.0049(13)
N1 0.0094(11) 0.0102(10) 0.0136(11) -0.0044(8) 0.0006(8) -0.0045(9)
N2 0.0077(11) 0.0095(10) 0.0111(10) -0.0038(8) 0.0007(8) -0.0031(9)
N3 0.0084(11) 0.0068(10) 0.0098(10) -0.0017(8) 0.0002(8) -0.0014(8)
Ta1 0.00621(6) 0.00654(5) 0.00938(5) -0.00196(4) 0.00024(4) -0.00164(4)

loop_
_atom_type_symbol
_atom_type_description
_atom_type_scat_dispersion_real
_atom_type_scat_dispersion_imag
_atom_type_scat_source
C C 0.0033 0.0016 'International Tables Vol C Tables 4.2.6.8 and 6.1.1.4'
H H 0.0000 0.0000 'International Tables Vol C Tables 4.2.6.8 and 6.1.1.4'
N N 0.0061 0.0033 'International Tables Vol C Tables 4.2.6.8 and 6.1.1.4'
Ta Ta -0.7052 6.5227 'International Tables Vol C Tables 4.2.6.8 and 6.1.1.4'

loop_
_geom_angle_atom_site_label_1
_geom_angle_atom_site_label_2
_geom_angle_atom_site_label_3
_geom_angle
_geom_angle_site_symmetry_1
N1 C1 C4 110.3(2) .
N1 C1 C2 109.0(2) .
C4 C1 C2 109.8(2) .
N1 C1 C3 108.7(2) .
C4 C1 C3 109.7(2) .
C2 C1 C3 109.3(2) .
C1 C2 H2A 109.5 .
C1 C2 H2B 109.5 .
H2A C2 H2B 109.5 .
C1 C2 H2C 109.5 .
H2A C2 H2C 109.5 .
H2B C2 H2C 109.5 .
C1 C3 H3A 109.5 .
C1 C3 H3B 109.5 .
H3A C3 H3B 109.5 .
C1 C3 H3C 109.5 .
H3A C3 H3C 109.5 .
H3B C3 H3C 109.5 .
C1 C4 H4A 109.5 .
C1 C4 H4B 109.5 .
H4A C4 H4B 109.5 .
C1 C4 H4C 109.5 .
H4A C4 H4C 109.5 .
H4B C4 H4C 109.5 .
N2 C5 C6 122.8(2) .
N2 C5 C8 122.4(2) .
C6 C5 C8 114.8(2) .
C7 C6 C5 130.3(2) .
C7 C6 H6 114.8 .
C5 C6 H6 114.8 .
N3 C7 C6 124.9(2) .
N3 C7 C9 119.1(2) .
C6 C7 C9 116.1(2) .
C5 C8 H8A 109.5 .
C5 C8 H8B 109.5 .
H8A C8 H8B 109.5 .
C5 C8 H8C 109.5 .
H8A C8 H8C 109.5 .
H8B C8 H8C 109.5 .
C7 C9 H9A 109.5 .
C7 C9 H9B 109.5 .
H9A C9 H9B 109.5 .
C7 C9 H9C 109.5 .
H9A C9 H9C 109.5 .
H9B C9 H9C 109.5 .
C11 C10 C15 121.5(2) .
C11 C10 N2 122.2(2) .
C15 C10 N2 116.3(2) .
C12 C11 C10 117.4(2) .
C12 C11 C19 118.6(2) .
C10 C11 C19 123.9(2) .
C13 C12 C11 121.7(2) .
C13 C12 H12 119.1 .
C11 C12 H12 119.1 .
C12 C13 C14 120.1(2) .
C12 C13 H13 119.9 .
C14 C13 H13 119.9 .
C13 C14 C15 120.8(2) .
C13 C14 H14 119.6 .
C15 C14 H14 119.6 .
C14 C15 C10 118.4(2) .
C14 C15 C16 123.0(2) .
C10 C15 C16 118.5(2) .
C15 C16 C18 113.7(2) .
C15 C16 C17 109.72(19) .
C18 C16 C17 111.3(2) .
C15 C16 H16 107.3 .
C18 C16 H16 107.3 .
C17 C16 H16 107.3 .
C16 C17 Ta1 121.69(17) .
C16 C17 H17A 106.9 .
Ta1 C17 H17A 106.9 .
C16 C17 H17B 106.9 .
Ta1 C17 H17B 106.9 .
H17A C17 H17B 106.7 .
C16 C18 H18A 109.5 .
C16 C18 H18B 109.5 .
H18A C18 H18B 109.5 .
C16 C18 H18C 109.5 .
H18A C18 H18C 109.5 .
H18B C18 H18C 109.5 .
C11 C19 C21 113.2(2) .
C11 C19 C20 111.2(2) .
C21 C19 C20 108.0(2) .
C11 C19 H19 108.1 .
C21 C19 H19 108.1 .
C20 C19 H19 108.1 .
C19 C20 H20A 109.5 .
C19 C20 H20B 109.5 .
H20A C20 H20B 109.5 .
C19 C20 H20C 109.5 .
H20A C20 H20C 109.5 .
H20B C20 H20C 109.5 .
C19 C21 H21A 109.5 .
C19 C21 H21B 109.5 .
H21A C21 H21B 109.5 .
C19 C21 H21C 109.5 .
H21A C21 H21C 109.5 .
H21B C21 H21C 109.5 .
C27 C22 C23 121.0(2) .
C27 C22 N3 120.1(2) .
C23 C22 N3 118.9(2) .
C24 C23 C22 118.5(2) .
C24 C23 C31 118.7(2) .
C22 C23 C31 122.8(2) .
C25 C24 C23 121.1(2) .
C25 C24 H24 119.4 .
C23 C24 H24 119.4 .
C26 C25 C24 119.6(2) .
C26 C25 H25 120.2 .
C24 C25 H25 120.2 .
C25 C26 C27 121.5(2) .
C25 C26 H26 119.2 .
C27 C26 H26 119.2 .
C26 C27 C22 118.2(2) .
C26 C27 C28 119.3(2) .
C22 C27 C28 122.6(2) .
C27 C28 C30 111.2(2) .
C27 C28 C29 112.0(2) .
C30 C28 C29 109.8(2) .
C27 C28 H28 107.9 .
C30 C28 H28 107.9 .
C29 C28 H28 107.9 .
C28 C29 H29A 109.5 .
C28 C29 H29B 109.5 .
H29A C29 H29B 109.5 .
C28 C29 H29C 109.5 .
H29A C29 H29C 109.5 .
H29B C29 H29C 109.5 .
C28 C30 H30A 109.5 .
C28 C30 H30B 109.5 .
H30A C30 H30B 109.5 .
C28 C30 H30C 109.5 .
H30A C30 H30C 109.5 .
H30B C30 H30C 109.5 .
C32 C31 C23 111.5(2) .
C32 C31 C33 110.0(2) .
C23 C31 C33 111.4(2) .
C32 C31 H31 107.9 .
C23 C31 H31 107.9 .
C33 C31 H31 107.9 .
C31 C32 H32A 109.5 .
C31 C32 H32B 109.5 .
H32A C32 H32B 109.5 .
C31 C32 H32C 109.5 .
H32A C32 H32C 109.5 .
H32B C32 H32C 109.5 .
C31 C33 H33A 109.5 .
C31 C33 H33B 109.5 .
H33A C33 H33B 109.5 .
C31 C33 H33C 109.5 .
H33A C33 H33C 109.5 .
H33B C33 H33C 109.5 .
Ta1 C34 H34A 109.5 .
Ta1 C34 H34B 109.5 .
H34A C34 H34B 109.5 .
Ta1 C34 H34C 109.5 .
H34A C34 H34C 109.5 .
H34B C34 H34C 109.5 .
C37 C35 C36 120.0(3) 2_757
C37 C35 H35 120.0 2_757
C36 C35 H35 120.0 .
C35 C36 C37 120.2(3) .
C35 C36 H36 119.9 .
C37 C36 H36 119.9 .
C35 C37 C36 119.8(3) 2_757
C35 C37 H37 120.1 2_757
C36 C37 H37 120.1 .
C1 N1 Ta1 170.24(18) .
C5 N2 C10 119.8(2) .
C5 N2 Ta1 126.59(16) .
C10 N2 Ta1 112.59(14) .
C7 N3 C22 114.74(19) .
C7 N3 Ta1 129.43(16) .
C22 N3 Ta1 115.78(14) .
N1 Ta1 N3 101.20(8) .
N1 Ta1 C34 95.08(9) .
N3 Ta1 C34 120.47(9) .
N1 Ta1 C17 93.57(9) .
N3 Ta1 C17 119.82(8) .
C34 Ta1 C17 115.69(10) .
N1 Ta1 N2 173.11(8) .
N3 Ta1 N2 84.75(7) .
C34 Ta1 N2 84.73(8) .
C17 Ta1 N2 80.36(8) .

loop_
_geom_bond_atom_site_label_1
_geom_bond_atom_site_label_2
_geom_bond_distance
_geom_bond_site_symmetry_2
C1 N1 1.449(3) .
C1 C4 1.526(4) .
C1 C2 1.533(4) .
C1 C3 1.538(4) .
C2 H2A 0.9800 .
C2 H2B 0.9800 .
C2 H2C 0.9800 .
C3 H3A 0.9800 .
C3 H3B 0.9800 .
C3 H3C 0.9800 .
C4 H4A 0.9800 .
C4 H4B 0.9800 .
C4 H4C 0.9800 .
C5 N2 1.315(3) .
C5 C6 1.414(3) .
C5 C8 1.510(3) .
C6 C7 1.384(3) .
C6 H6 0.9500 .
C7 N3 1.369(3) .
C7 C9 1.507(3) .
C8 H8A 0.9800 .
C8 H8B 0.9800 .
C8 H8C 0.9800 .
C9 H9A 0.9800 .
C9 H9B 0.9800 .
C9 H9C 0.9800 .
C10 C11 1.408(3) .
C10 C15 1.412(3) .
C10 N2 1.450(3) .
C11 C12 1.402(4) .
C11 C19 1.519(4) .
C12 C13 1.375(4) .
C12 H12 0.9500 .
C13 C14 1.389(4) .
C13 H13 0.9500 .
C14 C15 1.393(4) .
C14 H14 0.9500 .
C15 C16 1.517(3) .
C16 C18 1.526(3) .
C16 C17 1.543(3) .
C16 H16 1.0000 .
C17 Ta1 2.184(2) .
C17 H17A 0.9900 .
C17 H17B 0.9900 .
C18 H18A 0.9800 .
C18 H18B 0.9800 .
C18 H18C 0.9800 .
C19 C21 1.531(4) .
C19 C20 1.538(4) .
C19 H19 1.0000 .
C20 H20A 0.9800 .
C20 H20B 0.9800 .
C20 H20C 0.9800 .
C21 H21A 0.9800 .
C21 H21B 0.9800 .
C21 H21C 0.9800 .
C22 C27 1.402(3) .
C22 C23 1.405(3) .
C22 N3 1.461(3) .
C23 C24 1.389(3) .
C23 C31 1.530(3) .
C24 C25 1.386(4) .
C24 H24 0.9500 .
C25 C26 1.379(4) .
C25 H25 0.9500 .
C26 C27 1.392(3) .
C26 H26 0.9500 .
C27 C28 1.522(3) .
C28 C30 1.528(4) .
C28 C29 1.538(4) .
C28 H28 1.0000 .
C29 H29A 0.9800 .
C29 H29B 0.9800 .
C29 H29C 0.9800 .
C30 H30A 0.9800 .
C30 H30B 0.9800 .
C30 H30C 0.9800 .
C31 C32 1.529(4) .
C31 C33 1.532(4) .
C31 H31 1.0000 .
C32 H32A 0.9800 .
C32 H32B 0.9800 .
C32 H32C 0.9800 .
C33 H33A 0.9800 .
C33 H33B 0.9800 .
C33 H33C 0.9800 .
C34 Ta1 2.172(2) .
C34 H34A 0.9800 .
C34 H34B 0.9800 .
C34 H34C 0.9800 .
C35 C37 1.378(4) 2_757
C35 C36 1.382(4) .
C35 H35 0.9500 .
C36 C37 1.383(4) .
C36 H36 0.9500 .
C37 C35 1.378(4) 2_757
C37 H37 0.9500 .
N1 Ta1 1.785(2) .
N2 Ta1 2.300(2) .
N3 Ta1 2.102(2) .
